data_7107676
loop_
_publ_author_name
'P. Ricardo Girling'
'Andrei Batsanov'
'Hong Shen'
'Andrew Whiting'

_publ_section_title
;
 A multicomponent formal [1+2+2+1]-cycloaddition for the Synthesis of
 dihydropyridines
;
_journal_name_full Chem.Commun.
_journal_page_first 4893
_journal_page_last 4895
_journal_paper_doi 10.1039/c2cc31495a
_journal_volume 48
_journal_year 2012
_chemical_formula_moiety 'C22 H22 N2 O5'
_chemical_formula_sum 'C22 H22 N2 O5'
_chemical_formula_weight 394.42
_chemical_melting_point 471
_chemical_name_systematic
;
1,1'-(2-Methoxy-4-(4-nitrophenyl)-1-phenyl-1,2,3,4-tetrahydropyridine-3,5-diyl)
diethanone
;
_space_group_crystal_system monoclinic
_space_group_IT_number 14
_space_group_name_Hall '-P 2ybc'
_space_group_name_H-M_alt 'P 1 21/c 1'
_symmetry_space_group_name_Hall '-P 2ybc'
_symmetry_space_group_name_H-M 'P 1 21/c 1'
_atom_sites_solution_hydrogens geom
_atom_sites_solution_primary direct
_atom_sites_solution_secondary difmap
_audit_creation_date 2012-01-16
_audit_creation_method ' Olex2 1.1-beta (compiled 2011.11.01 svn.r2039, GUI svn.r3906)'
_cell_angle_alpha 90.00
_cell_angle_beta 98.151(10)
_cell_angle_gamma 90.00
_cell_formula_units_Z 4
_cell_length_a 11.9899(6)
_cell_length_b 15.0103(8)
_cell_length_c 10.9303(6)
_cell_measurement_reflns_used 8297
_cell_measurement_temperature 120(2)
_cell_measurement_theta_max 29.873
_cell_measurement_theta_min 2.188
_cell_volume 1947.28(18)
_computing_cell_refinement 'SAINT v7.46A (Bruker, 2008)'
_computing_data_collection 'SMART v5.625 (Bruker, 2001)'
_computing_data_reduction 'SAINT v7.46A (Bruker, 2008)'
_computing_molecular_graphics
;
O. V. Dolomanov, L. J. Bourhis, R. J. Gildea, J. A. K. Howard and H. Puschmann,
OLEX2: a complete structure solution, refinement and analysis program.
J. Appl. Cryst. (2009). 42, 339-341.
;
_computing_publication_material
;
O. V. Dolomanov, L. J. Bourhis, R. J. Gildea, J. A. K. Howard and H. Puschmann,
OLEX2: a complete structure solution, refinement and analysis program.
J. Appl. Cryst. (2009). 42, 339-341.
;
_computing_structure_refinement
;
XL, G.M. Sheldrick, Acta Cryst. (2008). A64, 112-122
;
_computing_structure_solution
;
XS, G.M. Sheldrick, Acta Cryst. (2008). A64, 112-122
;
_diffrn_ambient_temperature 120(2)
_diffrn_detector 'CCD area detector'
_diffrn_detector_area_resol_mean 5.6
_diffrn_detector_type 'Bruker SMART CCD 6000 area detector'
_diffrn_measured_fraction_theta_full 1.000
_diffrn_measured_fraction_theta_max 1.000
_diffrn_measurement_device 'three-circle diffractometer'
_diffrn_measurement_device_type 'Bruker SMART CCD 6000 area detector'
_diffrn_measurement_method '\w scans'
_diffrn_radiation_monochromator graphite
_diffrn_radiation_probe x-ray
_diffrn_radiation_type MoK\a
_diffrn_radiation_wavelength 0.71073
_diffrn_radiation_xray_symbol K-L~3~
_diffrn_reflns_av_R_equivalents 0.0407
_diffrn_reflns_av_unetI/netI 0.0266
_diffrn_reflns_limit_h_max 16
_diffrn_reflns_limit_h_min -16
_diffrn_reflns_limit_k_max 20
_diffrn_reflns_limit_k_min -20
_diffrn_reflns_limit_l_max 14
_diffrn_reflns_limit_l_min -14
_diffrn_reflns_number 24552
_diffrn_reflns_theta_full 28.50
_diffrn_reflns_theta_max 28.50
_diffrn_reflns_theta_min 1.72
_diffrn_source 'sealed X-ray tube'
_diffrn_source_current 35.0
_diffrn_source_power 1.75
_diffrn_source_target Mo
_diffrn_source_voltage 50.0
_diffrn_standards_number 0
_exptl_absorpt_coefficient_mu 0.096
_exptl_absorpt_correction_type none
_exptl_crystal_colour yellow
_exptl_crystal_density_diffrn 1.345
_exptl_crystal_density_method 'not measured'
_exptl_crystal_description plate
_exptl_crystal_F_000 832
_exptl_crystal_size_max 0.41
_exptl_crystal_size_mid 0.3
_exptl_crystal_size_min 0.06
_refine_diff_density_max 0.328
_refine_diff_density_min -0.170
_refine_diff_density_rms 0.044
_refine_ls_extinction_method none
_refine_ls_goodness_of_fit_ref 1.062
_refine_ls_hydrogen_treatment constr
_refine_ls_matrix_type full
_refine_ls_number_parameters 268
_refine_ls_number_reflns 4928
_refine_ls_number_restraints 0
_refine_ls_restrained_S_all 1.062
_refine_ls_R_factor_all 0.0524
_refine_ls_R_factor_gt 0.0402
_refine_ls_shift/su_max 0.000
_refine_ls_shift/su_mean 0.000
_refine_ls_structure_factor_coef Fsqd
_refine_ls_weighting_details 'calc w=1/[\s^2^(Fo^2^)+(0.0686P)^2^+0.1309P] where P=(Fo^2^+2Fc^2^)/3'
_refine_ls_weighting_scheme calc
_refine_ls_wR_factor_gt 0.1102
_refine_ls_wR_factor_ref 0.1177
_reflns_number_gt 3804
_reflns_number_total 4928
_reflns_threshold_expression I>2\s(I)
_cod_data_source_file c2cc31495a.txt
_cod_data_source_block 6
_cod_database_code 7107676

loop_
_space_group_symop_id
_space_group_symop_operation_xyz
1 'x, y, z'
2 '-x, y+1/2, -z+1/2'
3 '-x, -y, -z'
4 'x, -y-1/2, z-1/2'

loop_
_atom_site_label
_atom_site_type_symbol
_atom_site_fract_x
_atom_site_fract_y
_atom_site_fract_z
_atom_site_U_iso_or_equiv
_atom_site_adp_type
_atom_site_occupancy
_atom_site_symmetry_multiplicity
_atom_site_calc_flag
_atom_site_refinement_flags
O1 O -0.02958(7) 0.44774(5) 0.17930(8) 0.0291(2) Uani 1 1 d .
O2 O 0.18969(8) 0.74788(6) 0.10437(9) 0.0397(2) Uani 1 1 d .
O3 O 0.27488(9) 0.26466(6) 0.70120(9) 0.0437(3) Uani 1 1 d .
O4 O 0.22521(9) 0.37258(7) 0.81155(8) 0.0449(3) Uani 1 1 d .
O5 O 0.40289(7) 0.56944(6) 0.31039(8) 0.0346(2) Uani 1 1 d .
N1 N 0.31281(8) 0.57959(6) 0.10883(9) 0.0273(2) Uani 1 1 d .
N2 N 0.24154(9) 0.34095(7) 0.71214(9) 0.0299(2) Uani 1 1 d .
C1 C 0.45188(15) 0.61505(11) 0.41914(15) 0.0502(4) Uani 1 1 d .
H1A H 0.4847 0.6713 0.3962 0.069(3) Uiso 1 1 d R
H1B H 0.5109 0.5779 0.4648 0.069(3) Uiso 1 1 d R
H1C H 0.3936 0.6273 0.4714 0.069(3) Uiso 1 1 d R
C2 C 0.22525(9) 0.52175(7) 0.08487(10) 0.0246(2) Uani 1 1 d .
H2 H 0.2193 0.4885 0.0103 0.030 Uiso 1 1 d R
C3 C 0.14598(10) 0.50809(7) 0.15938(10) 0.0238(2) Uani 1 1 d .
C4 C 0.14697(10) 0.55975(7) 0.27730(10) 0.0252(2) Uani 1 1 d .
H4 H 0.0680 0.5805 0.2790 0.030 Uiso 1 1 d R
C5 C 0.22001(11) 0.64455(7) 0.27349(11) 0.0286(3) Uani 1 1 d .
H5 H 0.2374 0.6679 0.3598 0.034 Uiso 1 1 d R
C6 C 0.33178(11) 0.62492(8) 0.22701(11) 0.0289(3) Uani 1 1 d .
H6 H 0.3715 0.6825 0.2169 0.035 Uiso 1 1 d R
C7 C 0.05417(10) 0.44519(7) 0.12625(10) 0.0240(2) Uani 1 1 d .
C8 C 0.06367(11) 0.37515(7) 0.02945(11) 0.0274(2) Uani 1 1 d .
H8A H -0.0066 0.3410 0.0145 0.036(2) Uiso 1 1 d R
H8B H 0.1262 0.3349 0.0584 0.036(2) Uiso 1 1 d R
H8C H 0.0775 0.4039 -0.0475 0.036(2) Uiso 1 1 d R
C9 C 0.15493(11) 0.71684(8) 0.19453(12) 0.0325(3) Uani 1 1 d .
C10 C 0.04718(13) 0.74885(9) 0.23480(14) 0.0442(3) Uani 1 1 d .
H10A H -0.0151 0.7106 0.1987 0.088(4) Uiso 1 1 d R
H10B H 0.0325 0.8104 0.2067 0.088(4) Uiso 1 1 d R
H10C H 0.0538 0.7466 0.3251 0.088(4) Uiso 1 1 d R
C11 C 0.37933(10) 0.60085(8) 0.01456(12) 0.0280(3) Uani 1 1 d .
C12 C 0.32944(11) 0.60488(8) -0.10810(12) 0.0310(3) Uani 1 1 d .
H12 H 0.2505 0.5964 -0.1287 0.037 Uiso 1 1 d R
C13 C 0.39521(12) 0.62126(9) -0.20042(13) 0.0366(3) Uani 1 1 d .
H13 H 0.3614 0.6221 -0.2844 0.044 Uiso 1 1 d R
C14 C 0.50967(12) 0.63639(9) -0.17085(14) 0.0384(3) Uani 1 1 d .
H14 H 0.5546 0.6474 -0.2342 0.046 Uiso 1 1 d R
C15 C 0.55808(11) 0.63530(8) -0.04827(14) 0.0373(3) Uani 1 1 d .
H15 H 0.6363 0.6474 -0.0277 0.045 Uiso 1 1 d R
C16 C 0.49434(11) 0.61692(8) 0.04510(13) 0.0328(3) Uani 1 1 d .
H16 H 0.5287 0.6153 0.1289 0.039 Uiso 1 1 d R
C17 C 0.17842(10) 0.50240(7) 0.39269(10) 0.0247(2) Uani 1 1 d .
C18 C 0.15357(11) 0.53298(8) 0.50609(11) 0.0302(3) Uani 1 1 d .
H18 H 0.1220 0.5907 0.5113 0.036 Uiso 1 1 d R
C19 C 0.17412(11) 0.48067(8) 0.61178(11) 0.0310(3) Uani 1 1 d .
H19 H 0.1572 0.5019 0.6889 0.037 Uiso 1 1 d R
C20 C 0.21985(10) 0.39706(8) 0.60151(10) 0.0254(2) Uani 1 1 d .
C21 C 0.24581(10) 0.36412(8) 0.49045(11) 0.0277(2) Uani 1 1 d .
H21 H 0.2770 0.3063 0.4858 0.033 Uiso 1 1 d R
C22 C 0.22498(10) 0.41764(8) 0.38641(11) 0.0278(3) Uani 1 1 d .
H22 H 0.2427 0.3963 0.3096 0.033 Uiso 1 1 d R

loop_
_atom_site_aniso_label
_atom_site_aniso_U_11
_atom_site_aniso_U_22
_atom_site_aniso_U_33
_atom_site_aniso_U_23
_atom_site_aniso_U_13
_atom_site_aniso_U_12
O1 0.0325(4) 0.0270(4) 0.0296(4) 0.0001(3) 0.0107(4) -0.0015(3)
O2 0.0482(6) 0.0292(5) 0.0411(5) 0.0074(4) 0.0040(4) -0.0015(4)
O3 0.0604(7) 0.0377(5) 0.0342(5) 0.0083(4) 0.0111(5) 0.0113(5)
O4 0.0591(7) 0.0558(6) 0.0217(4) 0.0024(4) 0.0120(4) 0.0105(5)
O5 0.0359(5) 0.0325(5) 0.0329(5) 0.0051(4) -0.0038(4) -0.0033(4)
N1 0.0298(5) 0.0249(5) 0.0275(5) 0.0000(4) 0.0048(4) -0.0032(4)
N2 0.0287(5) 0.0381(6) 0.0237(5) 0.0032(4) 0.0061(4) -0.0007(4)
C1 0.0511(9) 0.0527(9) 0.0411(8) 0.0032(7) -0.0136(7) -0.0083(7)
C2 0.0301(6) 0.0198(5) 0.0237(5) -0.0007(4) 0.0028(4) -0.0001(4)
C3 0.0300(6) 0.0196(5) 0.0219(5) 0.0005(4) 0.0040(4) 0.0006(4)
C4 0.0313(6) 0.0214(5) 0.0231(5) -0.0024(4) 0.0043(5) 0.0004(4)
C5 0.0386(7) 0.0218(5) 0.0248(6) -0.0031(4) 0.0027(5) -0.0029(5)
C6 0.0345(6) 0.0230(5) 0.0280(6) 0.0012(4) 0.0002(5) -0.0047(5)
C7 0.0306(6) 0.0207(5) 0.0210(5) 0.0034(4) 0.0050(4) 0.0003(4)
C8 0.0350(6) 0.0231(5) 0.0249(6) -0.0015(4) 0.0072(5) -0.0037(4)
C9 0.0426(7) 0.0194(5) 0.0346(7) -0.0058(5) 0.0019(6) -0.0022(5)
C10 0.0575(9) 0.0295(7) 0.0465(8) -0.0080(6) 0.0107(7) 0.0118(6)
C11 0.0301(6) 0.0221(5) 0.0329(6) 0.0017(4) 0.0079(5) -0.0010(4)
C12 0.0293(6) 0.0301(6) 0.0344(7) 0.0019(5) 0.0074(5) -0.0012(5)
C13 0.0412(7) 0.0357(7) 0.0345(7) 0.0016(5) 0.0108(6) -0.0028(5)
C14 0.0393(7) 0.0333(7) 0.0465(8) 0.0035(6) 0.0197(6) -0.0007(5)
C15 0.0276(6) 0.0300(6) 0.0557(9) 0.0050(6) 0.0108(6) -0.0010(5)
C16 0.0303(6) 0.0281(6) 0.0395(7) 0.0047(5) 0.0026(5) -0.0006(5)
C17 0.0276(6) 0.0238(5) 0.0231(5) -0.0024(4) 0.0046(4) -0.0021(4)
C18 0.0391(7) 0.0262(6) 0.0262(6) -0.0049(5) 0.0071(5) 0.0031(5)
C19 0.0384(7) 0.0341(6) 0.0217(5) -0.0052(5) 0.0088(5) 0.0006(5)
C20 0.0261(6) 0.0307(6) 0.0198(5) 0.0009(4) 0.0041(4) -0.0022(4)
C21 0.0329(6) 0.0259(5) 0.0250(6) -0.0008(4) 0.0066(5) 0.0038(4)
C22 0.0348(6) 0.0279(6) 0.0221(5) -0.0027(4) 0.0081(5) 0.0028(5)

loop_
_atom_type_symbol
_atom_type_description
_atom_type_scat_dispersion_real
_atom_type_scat_dispersion_imag
_atom_type_scat_source
C C 0.0033 0.0016 'International Tables Vol C Tables 4.2.6.8 and 6.1.1.4'
H H 0.0000 0.0000 'International Tables Vol C Tables 4.2.6.8 and 6.1.1.4'
N N 0.0061 0.0033 'International Tables Vol C Tables 4.2.6.8 and 6.1.1.4'
O O 0.0106 0.0060 'International Tables Vol C Tables 4.2.6.8 and 6.1.1.4'

loop_
_exptl_crystal_face_index_h
_exptl_crystal_face_index_k
_exptl_crystal_face_index_l
_exptl_crystal_face_perp_dist
1.00 0.00 0.00 0.0300
-1.00 0.00 0.00 0.0300
0.00 1.00 -1.00 0.1500
0.00 1.00 0.00 0.1500
0.00 -1.00 0.00 0.1500
0.00 0.00 1.00 0.2050
0.00 -1.00 -1.00 0.1700

loop_
_geom_angle_atom_site_label_1
_geom_angle_atom_site_label_2
_geom_angle_atom_site_label_3
_geom_angle
C1 O5 C6 113.04(10)
C2 N1 C6 119.41(10)
C2 N1 C11 119.99(10)
C11 N1 C6 120.39(9)
O3 N2 O4 122.95(10)
O3 N2 C20 118.61(10)
O4 N2 C20 118.44(10)
O5 C1 H1A 109.5
O5 C1 H1B 109.5
O5 C1 H1C 109.4
H1A C1 H1B 109.5
H1A C1 H1C 109.5
H1B C1 H1C 109.4
N1 C2 H2 117.6
C3 C2 N1 124.80(10)
C3 C2 H2 117.6
C2 C3 C4 121.17(10)
C2 C3 C7 121.31(10)
C7 C3 C4 117.49(10)
C3 C4 H4 106.5
C3 C4 C5 109.68(9)
C3 C4 C17 112.83(9)
C5 C4 H4 106.5
C17 C4 H4 106.5
C17 C4 C5 114.23(9)
C4 C5 H5 107.8
C6 C5 C4 112.11(9)
C6 C5 H5 107.8
C6 C5 C9 110.51(10)
C9 C5 C4 110.67(10)
C9 C5 H5 107.8
O5 C6 N1 107.44(9)
O5 C6 C5 111.93(10)
O5 C6 H6 108.9
N1 C6 C5 110.66(10)
N1 C6 H6 108.9
C5 C6 H6 108.9
O1 C7 C3 120.11(10)
O1 C7 C8 120.06(10)
C3 C7 C8 119.80(10)
C7 C8 H8A 109.5
C7 C8 H8B 109.5
C7 C8 H8C 109.5
H8A C8 H8B 109.4
H8A C8 H8C 109.5
H8B C8 H8C 109.5
O2 C9 C5 121.54(12)
O2 C9 C10 121.53(12)
C10 C9 C5 116.92(11)
C9 C10 H10A 109.5
C9 C10 H10B 109.5
C9 C10 H10C 109.5
H10A C10 H10B 109.4
H10A C10 H10C 109.5
H10B C10 H10C 109.4
C12 C11 N1 119.90(11)
C12 C11 C16 119.98(12)
C16 C11 N1 120.12(11)
C11 C12 H12 120.1
C13 C12 C11 119.86(12)
C13 C12 H12 120.1
C12 C13 H13 119.8
C14 C13 C12 120.42(13)
C14 C13 H13 119.8
C13 C14 H14 120.3
C15 C14 C13 119.39(13)
C15 C14 H14 120.3
C14 C15 H15 119.4
C14 C15 C16 121.07(12)
C16 C15 H15 119.5
C11 C16 H16 120.4
C15 C16 C11 119.23(13)
C15 C16 H16 120.4
C18 C17 C4 119.31(10)
C18 C17 C22 118.81(11)
C22 C17 C4 121.76(10)
C17 C18 H18 119.4
C19 C18 C17 121.23(11)
C19 C18 H18 119.4
C18 C19 H19 120.9
C20 C19 C18 118.14(10)
C20 C19 H19 120.9
C19 C20 N2 118.76(10)
C19 C20 C21 122.45(11)
C21 C20 N2 118.79(10)
C20 C21 H21 120.8
C22 C21 C20 118.36(11)
C22 C21 H21 120.8
C17 C22 H22 119.5
C21 C22 C17 121.01(10)
C21 C22 H22 119.5

loop_
_geom_bond_atom_site_label_1
_geom_bond_atom_site_label_2
_geom_bond_distance
O1 C7 1.2293(14)
O2 C9 1.2159(16)
O3 N2 1.2243(14)
O4 N2 1.2266(13)
O5 C1 1.4243(17)
O5 C6 1.4250(15)
N1 C2 1.3588(15)
N1 C6 1.4491(15)
N1 C11 1.4257(15)
N2 C20 1.4664(15)
C1 H1A 0.9793
C1 H1B 0.9803
C1 H1C 0.9805
C2 H2 0.9498
C2 C3 1.3520(16)
C3 C4 1.5028(15)
C3 C7 1.4564(16)
C4 H4 0.9999
C4 C5 1.5489(16)
C4 C17 1.5294(15)
C5 H5 1.0000
C5 C6 1.5277(18)
C5 C9 1.5297(17)
C6 H6 1.0000
C7 C8 1.5073(15)
C8 H8A 0.9803
C8 H8B 0.9800
C8 H8C 0.9798
C9 C10 1.502(2)
C10 H10A 0.9795
C10 H10B 0.9810
C10 H10C 0.9797
C11 C12 1.3898(18)
C11 C16 1.3930(18)
C12 H12 0.9500
C12 C13 1.3878(18)
C13 H13 0.9500
C13 C14 1.383(2)
C14 H14 0.9500
C14 C15 1.383(2)
C15 H15 0.9500
C15 C16 1.3867(19)
C16 H16 0.9500
C17 C18 1.3930(16)
C17 C22 1.3950(16)
C18 H18 0.9500
C18 C19 1.3896(17)
C19 H19 0.9499
C19 C20 1.3805(17)
C20 C21 1.3863(16)
C21 H21 0.9500
C21 C22 1.3858(16)
C22 H22 0.9501
